data_4116807
loop_
_publ_author_name
'Vincenzo Amico'
'Stefano Valdo Meille'
'Eleonora Corradi'
'Maria Teresa Messina'
'Giuseppe Resnati'

_publ_section_title
;
 Perfluorocarbon-Hydrocarbon Self-Assembling. 1D Infinite Chain Formation
 Driven by Nitrogen...Iodine Interactions
;
_journal_name_full 'Journal of the American Chemical Society'
_journal_page_first 8261
_journal_page_last 8262
_journal_paper_doi 10.1021/ja9810686
_journal_volume 120
_journal_year 1998
_chemical_formula_sum 'C20 H36 F4 I2 N2 O6'
_chemical_formula_weight 730.31
_chemical_name_systematic
; 
 ? 
;
_space_group_IT_number 15
_symmetry_cell_setting monoclinic
_symmetry_space_group_name_Hall '-C 2yc'
_symmetry_space_group_name_H-M 'C 1 2/c 1'
_atom_sites_solution_hydrogens geom
_atom_sites_solution_primary direct
_atom_sites_solution_secondary difmap
_audit_creation_method SHELXL-97
_cell_angle_alpha 90.0000
_cell_angle_beta 123.17(1)
_cell_angle_gamma 90.0000
_cell_formula_units_Z 4
_cell_length_a 15.9170(20)
_cell_length_b 23.7780(20)
_cell_length_c 8.7140(10)
_cell_measurement_temperature 293(2)
_cell_volume 2760.6(6)
_computing_structure_refinement 'SHELXL-97 (Sheldrick, 1997)'
_computing_structure_solution 'SHELXS-97 (Sheldrick, 1990)'
_diffrn_ambient_temperature 293(2)
_diffrn_measured_fraction_theta_full 0.466
_diffrn_measured_fraction_theta_max 0.466
_diffrn_radiation_monochromator graphite
_diffrn_radiation_source 'fine-focus sealed tube'
_diffrn_radiation_type CuK\a
_diffrn_radiation_wavelength 1.54180
_diffrn_reflns_av_R_equivalents 0.0494
_diffrn_reflns_av_sigmaI/netI 0.0508
_diffrn_reflns_limit_h_max 17
_diffrn_reflns_limit_h_min -14
_diffrn_reflns_limit_k_max 28
_diffrn_reflns_limit_k_min -28
_diffrn_reflns_limit_l_max 1
_diffrn_reflns_limit_l_min -10
_diffrn_reflns_number 5457
_diffrn_reflns_theta_full 66.98
_diffrn_reflns_theta_max 66.98
_diffrn_reflns_theta_min 3.72
_exptl_absorpt_coefficient_mu 18.457
_exptl_crystal_density_diffrn 1.757
_exptl_crystal_F_000 1440
_refine_diff_density_max 1.035
_refine_diff_density_min -2.396
_refine_diff_density_rms 0.216
_refine_ls_extinction_method none
_refine_ls_goodness_of_fit_ref 0.945
_refine_ls_hydrogen_treatment mixed
_refine_ls_matrix_type full
_refine_ls_number_parameters 165
_refine_ls_number_reflns 2299
_refine_ls_number_restraints 1
_refine_ls_restrained_S_all 0.945
_refine_ls_R_factor_all 0.0887
_refine_ls_R_factor_gt 0.0703
_refine_ls_shift/su_max 0.213
_refine_ls_shift/su_mean 0.019
_refine_ls_structure_factor_coef Fsqd
_refine_ls_weighting_details 'w=1/[\s^2^(Fo^2^)+(0.1478P)^2^+34.3562P] where P=(Fo^2^+2Fc^2^)/3'
_refine_ls_weighting_scheme calc
_refine_ls_wR_factor_gt 0.1953
_refine_ls_wR_factor_ref 0.2132
_reflns_number_gt 1756
_reflns_number_total 2299
_reflns_threshold_expression >2sigma(I)
_cod_data_source_file ja9810686_2.cif
_cod_data_source_block 5a
_cod_depositor_comments
;
The following automatic conversions were performed:

'_refine_ls_weighting_scheme' value 'calc
w=1/[\s^2^(Fo^2^)+(0.1478P)^2^+34.3562P] where P=(Fo^2^+2Fc^2^)/3'
was changed to 'calc'. New tag '_refine_ls_weighting_details' was
created. The value of the new tag was set to
'w=1/[\s^2^(Fo^2^)+(0.1478P)^2^+34.3562P] where P=(Fo^2^+2Fc^2^)/3'.

Automatic conversion script
Id: cif_fix_values 3143 2015-03-26 13:38:13Z robertas 
;
_cod_original_cell_volume 2760.6(4)
_cod_database_code 4116807

loop_
_symmetry_equiv_pos_as_xyz
'x, y, z'
'x, -y, z+1/2'
'x+1/2, y+1/2, z'
'x+1/2, -y+1/2, z+1/2'
'-x, -y, -z'
'-x, y, -z-1/2'
'-x+1/2, -y+1/2, -z'
'-x+1/2, y+1/2, -z-1/2'

loop_
_atom_site_label
_atom_site_type_symbol
_atom_site_fract_x
_atom_site_fract_y
_atom_site_fract_z
_atom_site_U_iso_or_equiv
_atom_site_adp_type
_atom_site_occupancy
_atom_site_calc_flag
_atom_site_refinement_flags
I1 I 0.61391(5) 0.40302(3) 0.60182(10) 0.0546(3) Uani 1 d .
N1 N 0.2534(6) 0.1105(3) 0.4782(11) 0.0350(18) Uani 1 d .
O1 O 0.3343(6) 0.2087(3) 0.7687(11) 0.0535(19) Uani 1 d .
O2 O 0.3957(5) 0.0023(2) 0.6817(10) 0.0485(19) Uani 1 d .
O3 O 0.4659(6) 0.1744(3) 0.4852(13) 0.056(2) Uani 1 d .
F1 F 0.4048(12) 0.4212(14) 0.292(2) 0.043(4) Uiso 0.376(4) d P
F1D F 0.4066(14) 0.3926(13) 0.285(3) 0.057(5) Uiso 0.376(4) d P
F2 F 0.5000 0.4811(8) 0.2500 0.138(6) Uiso 1 d S
F4 F 0.4325(18) 0.3533(11) 0.277(3) 0.077(7) Uiso 0.384(12) d P
F6 F 0.4745(11) 0.3369(6) 0.255(2) 0.047(4) Uiso 0.384(12) d P
F7 F 0.414(2) 0.447(2) 0.286(4) 0.054(8) Uiso 0.239(12) d P
F8 F 0.455(2) 0.4723(12) 0.292(4) 0.056(8) Uiso 0.239(12) d P
C1 C 0.2051(7) 0.1560(4) 0.5144(15) 0.041(2) Uani 1 d .
H1A H 0.1365 0.1446 0.4663 0.063(9) Uiso 1 calc R
H1B H 0.2020 0.1883 0.4437 0.063(9) Uiso 1 calc R
C2 C 0.3583(7) 0.1229(4) 0.5359(15) 0.039(2) Uani 1 d .
H2A H 0.3844 0.0912 0.5045 0.063(9) Uiso 1 calc R
H2B H 0.3993 0.1274 0.6681 0.063(9) Uiso 1 calc R
C3 C 0.2504(8) 0.1751(4) 0.7092(16) 0.046(2) Uani 1 d .
H3A H 0.2007 0.1962 0.7173 0.063(9) Uiso 1 calc R
H3B H 0.2694 0.1426 0.7886 0.063(9) Uiso 1 calc R
C4 C 0.2465(8) 0.0566(4) 0.5555(17) 0.046(3) Uani 1 d .
H4A H 0.1761 0.0480 0.5009 0.063(9) Uiso 1 calc R
H4B H 0.2766 0.0617 0.6859 0.063(9) Uiso 1 calc R
C5 C 0.2945(8) 0.0071(4) 0.5299(16) 0.045(2) Uani 1 d .
H5A H 0.2578 -0.0267 0.5195 0.063(9) Uiso 1 calc R
H5B H 0.2930 0.0114 0.4177 0.063(9) Uiso 1 calc R
C6 C 0.4465(8) -0.0439(4) 0.6669(18) 0.054(3) Uani 1 d .
H6A H 0.4462 -0.0408 0.5556 0.063(9) Uiso 1 calc R
H6B H 0.4133 -0.0787 0.6619 0.063(9) Uiso 1 calc R
C7 C 0.3671(8) 0.1756(4) 0.4475(18) 0.049(3) Uani 1 d .
H7A H 0.3178 0.1753 0.3164 0.063(9) Uiso 1 calc R
H7B H 0.3571 0.2090 0.4996 0.063(9) Uiso 1 calc R
C8 C 0.5004(8) 0.2279(4) 0.4802(17) 0.048(3) Uani 1 d .
H8A H 0.4950 0.2532 0.5617 0.063(9) Uiso 1 calc R
H8B H 0.4613 0.2431 0.3569 0.063(9) Uiso 1 calc R
C9 C 0.6098(8) 0.2211(5) 0.5421(16) 0.048(3) Uani 1 d .
H9A H 0.6163 0.1909 0.4746 0.063(9) Uiso 1 calc R
H9A H 0.6342 0.2555 0.5198 0.063(9) Uiso 1 calc R
C10 C 0.493(2) 0.4239(12) 0.320(4) 0.056(6) Uiso 0.50 d P
C10D C 0.490(2) 0.3950(11) 0.311(4) 0.058(6) Uiso 0.50 d P

loop_
_atom_site_aniso_label
_atom_site_aniso_U_11
_atom_site_aniso_U_22
_atom_site_aniso_U_33
_atom_site_aniso_U_23
_atom_site_aniso_U_13
_atom_site_aniso_U_12
I1 0.0413(5) 0.0641(5) 0.0460(5) 0.0027(3) 0.0158(4) -0.0047(3)
N1 0.027(4) 0.026(3) 0.044(5) -0.002(3) 0.015(4) -0.002(3)
O1 0.050(4) 0.049(4) 0.056(5) -0.009(3) 0.026(4) -0.014(3)
O2 0.039(5) 0.031(3) 0.059(5) -0.005(3) 0.016(4) 0.001(3)
O3 0.046(5) 0.032(3) 0.096(6) 0.006(4) 0.043(5) -0.003(3)
C1 0.027(5) 0.039(5) 0.056(6) -0.001(4) 0.022(5) 0.004(4)
C2 0.029(5) 0.029(4) 0.055(6) 0.006(4) 0.020(5) -0.003(3)
C3 0.038(6) 0.041(5) 0.059(7) -0.009(5) 0.027(5) -0.002(4)
C4 0.042(6) 0.027(4) 0.068(7) 0.005(4) 0.030(6) -0.005(4)
C5 0.046(6) 0.025(4) 0.064(7) -0.007(4) 0.029(6) -0.007(4)
C6 0.051(6) 0.020(4) 0.075(8) -0.007(4) 0.024(6) 0.000(4)
C7 0.039(6) 0.041(5) 0.068(7) 0.006(5) 0.030(6) 0.000(4)
C8 0.039(6) 0.038(5) 0.069(7) 0.017(5) 0.030(6) 0.003(4)
C9 0.041(6) 0.049(6) 0.061(7) 0.014(5) 0.032(6) 0.000(4)

loop_
_atom_type_symbol
_atom_type_description
_atom_type_scat_dispersion_real
_atom_type_scat_dispersion_imag
_atom_type_scat_source
C C 0.0181 0.0091 'International Tables Vol C Tables 4.2.6.8 and 6.1.1.4'
H H 0.0000 0.0000 'International Tables Vol C Tables 4.2.6.8 and 6.1.1.4'
N N 0.0311 0.0180 'International Tables Vol C Tables 4.2.6.8 and 6.1.1.4'
O O 0.0492 0.0322 'International Tables Vol C Tables 4.2.6.8 and 6.1.1.4'
F F 0.0727 0.0534 'International Tables Vol C Tables 4.2.6.8 and 6.1.1.4'
I I -0.3257 6.8362 'International Tables Vol C Tables 4.2.6.8 and 6.1.1.4'

loop_
_geom_angle_atom_site_label_1
_geom_angle_atom_site_label_2
_geom_angle_atom_site_label_3
_geom_angle
_geom_angle_site_symmetry_1
_geom_angle_site_symmetry_3
C10 I1 C10D 18.1(8) . .
C1 N1 C2 113.9(7) . .
C1 N1 C4 111.4(8) . .
C2 N1 C4 111.6(7) . .
C3 O1 C9 114.7(9) . 6_657
C6 O2 C5 113.0(8) . .
C8 O3 C7 112.3(7) . .
F1D F1 F7 156(5) . .
F1D F1 C10 88(3) . .
F7 F1 C10 71(4) . .
F1D F1 C10D 59(2) . .
F7 F1 C10D 10(4) . .
C10 F1 C10D 29.1(13) . .
F1D F1 F8 141(3) . .
F7 F1 F8 17(3) . .
C10 F1 F8 54.2(18) . .
C10D F1 F8 82.8(18) . .
F1D F1 F4 12(2) . .
F7 F1 F4 145(4) . .
C10 F1 F4 76.0(17) . .
C10D F1 F4 46.9(15) . .
F8 F1 F4 128.7(17) . .
F1 F1D F4 160(3) . .
F1 F1D C10D 92(3) . .
F4 F1D C10D 68(2) . .
F1 F1D F7 11(2) . .
F4 F1D F7 149(3) . .
C10D F1D F7 82(2) . .
F1 F1D C10 63(2) . .
F4 F1D C10 96(2) . .
C10D F1D C10 28.7(14) . .
F7 F1D C10 53.6(18) . .
F8 F2 F8 155(4) 6_656 .
F8 F2 C10 55(2) 6_656 6_656
F8 F2 C10 101(3) . 6_656
F8 F2 C10 101(3) 6_656 .
F8 F2 C10 55(2) . .
C10 F2 C10 53(2) 6_656 .
F8 F2 F7 17(2) 6_656 6_656
F8 F2 F7 139(3) . 6_656
C10 F2 F7 43.5(15) 6_656 6_656
C10 F2 F7 83.8(19) . 6_656
F8 F2 F7 139(3) 6_656 .
F8 F2 F7 17(2) . .
C10 F2 F7 83.8(19) 6_656 .
C10 F2 F7 43.5(15) . .
F7 F2 F7 124(3) 6_656 .
F6 F4 F1D 142(3) . .
F6 F4 C10D 82(2) . .
F1D F4 C10D 63(2) . .
F6 F4 F1 134(2) . .
F1D F4 F1 8.1(14) . .
C10D F4 F1 54.9(16) . .
F6 F4 F6 13.4(11) . 6_656
F1D F4 F6 129(2) . 6_656
C10D F4 F6 68.6(18) . 6_656
F1 F4 F6 121.4(16) . 6_656
F6 F4 C10 94(2) . .
F1D F4 C10 50.0(16) . .
C10D F4 C10 12.9(15) . .
F1 F4 C10 42.0(11) . .
F6 F4 C10 80.9(14) 6_656 .
F6 F6 F4 153(2) 6_656 .
F6 F6 C10D 92.1(14) 6_656 .
F4 F6 C10D 61(2) . .
F6 F6 C10D 57.6(12) 6_656 6_656
F4 F6 C10D 98(2) . 6_656
C10D F6 C10D 46(2) . 6_656
F6 F6 F4 13.8(10) 6_656 6_656
F4 F6 F4 140(3) . 6_656
C10D F6 F4 80.3(16) . 6_656
C10D F6 F4 43.8(12) 6_656 6_656
F1 F7 F8 151(6) . .
F1 F7 C10 80(4) . .
F8 F7 C10 71(3) . .
F1 F7 F1D 12(3) . .
F8 F7 F1D 140(4) . .
C10 F7 F1D 69(2) . .
F1 F7 F2 135(4) . .
F8 F7 F2 20(2) . .
C10 F7 F2 58(2) . .
F1D F7 F2 123(2) . .
F1 F7 C10D 58(3) . .
F8 F7 C10D 93(3) . .
C10 F7 C10D 22.5(16) . .
F1D F7 C10D 47.2(16) . .
F2 F7 C10D 77.8(18) . .
F7 F8 F2 143(4) . .
F7 F8 C10 68(3) . .
F2 F8 C10 84(3) . .
F7 F8 F1 12(2) . .
F2 F8 F1 134(3) . .
C10 F8 F1 56.0(18) . .
F7 F8 F8 131(3) . 6_656
F2 F8 F8 12(2) . 6_656
C10 F8 F8 72.6(19) . 6_656
F1 F8 F8 121.7(15) . 6_656
N1 C1 C3 119.0(8) . .
N1 C2 C7 113.1(8) . .
O1 C3 C1 111.3(9) . .
N1 C4 C5 116.4(9) . .
O2 C5 C4 109.8(9) . .
O2 C6 C6 108.3(9) . 6_657
O3 C7 C2 105.4(8) . .
O3 C8 C9 106.6(8) . .
O1 C9 C8 107.7(9) 6_657 .
C10D C10 F7 114(5) . .
C10D C10 F1 86(4) . .
F7 C10 F1 28.9(17) . .
C10D C10 F8 153(5) . .
F7 C10 F8 41(2) . .
F1 C10 F8 70(2) . .
C10D C10 C10 86(3) . 6_656
F7 C10 C10 115(3) . 6_656
F1 C10 C10 122(3) . 6_656
F8 C10 C10 97(2) . 6_656
C10D C10 F1D 58(3) . .
F7 C10 F1D 57(2) . .
F1 C10 F1D 28.4(11) . .
F8 C10 F1D 98(2) . .
C10 C10 F1D 115(3) 6_656 .
C10D C10 C10D 58(3) . 6_656
F7 C10 C10D 127(3) . 6_656
F1 C10 C10D 118(2) . 6_656
F8 C10 C10D 123(2) . 6_656
C10 C10 C10D 27.7(12) 6_656 6_656
F1D C10 C10D 99(2) . 6_656
C10D C10 F2 149(4) . .
F7 C10 F2 79(3) . .
F1 C10 F2 106(2) . .
F8 C10 F2 40.2(17) . .
C10 C10 F2 63.4(11) 6_656 .
F1D C10 F2 130(2) . .
C10D C10 F2 91.0(16) 6_656 .
C10D C10 F4 24(3) . .
F7 C10 F4 90(3) . .
F1 C10 F4 62.0(17) . .
F8 C10 F4 130(2) . .
C10 C10 F4 97.9(15) 6_656 .
F1D C10 F4 33.6(12) . .
C10D C10 F4 73.6(15) 6_656 .
F2 C10 F4 149.9(19) . .
C10D C10 I1 82(3) . .
F7 C10 I1 121(2) . .
F1 C10 I1 113.6(17) . .
F8 C10 I1 117(2) . .
C10 C10 I1 122(3) 6_656 .
F1D C10 I1 105.9(16) . .
C10D C10 I1 109.7(16) 6_656 .
F2 C10 I1 116.1(15) . .
F4 C10 I1 93.6(13) . .
C10 C10D F1D 94(4) . .
C10 C10D C10D 94(3) . 6_656
F1D C10D C10D 127(4) . 6_656
C10 C10D F4 143(4) . .
F1D C10D F4 49.4(17) . .
C10D C10D F4 107(2) 6_656 .
C10 C10D F6 169(4) . .
F1D C10D F6 86(2) . .
C10D C10D F6 77.9(13) 6_656 .
F4 C10D F6 37.3(14) . .
C10 C10D F1 65(3) . .
F1D C10D F1 28.8(11) . .
C10D C10D F1 125(3) 6_656 .
F4 C10D F1 78(2) . .
F6 C10D F1 114(2) . .
C10 C10D C10 67(4) . 6_656
F1D C10D C10 121(2) . 6_656
C10D C10D C10 27.7(12) 6_656 6_656
F4 C10D C10 127(2) . 6_656
F6 C10D C10 104.6(18) . 6_656
F1 C10D C10 106(2) . 6_656
C10 C10D F6 146(4) . 6_656
F1D C10D F6 115(2) . 6_656
C10D C10D F6 55.7(11) 6_656 6_656
F4 C10D F6 67.5(19) . 6_656
F6 C10D F6 30.3(11) . 6_656
F1 C10D F6 142(2) . 6_656
C10 C10D F6 83.3(15) 6_656 6_656
C10 C10D F7 43(3) . .
F1D C10D F7 50.7(18) . .
C10D C10D F7 113(2) 6_656 .
F4 C10D F7 10(2) . .
F6 C10D F7 134(3) . .
F1 C10D F7 22.2(12) . .
C10 C10D F7 89(2) 6_656 .
F6 C10D F7 156(2) 6_656 .
C10 C10D I1 79(3) . .
F1D C10D I1 114.4(19) . .
C10D C10D I1 119(3) 6_656 .
F4 C10D I1 114.4(19) . .
F6 C10D I1 110.6(16) . .
F1 C10D I1 106.8(16) . .
C10 C10D I1 114.7(17) 6_656 .
F6 C10D I1 101.7(14) 6_656 .
F7 C10D I1 102.3(17) . .

loop_
_geom_bond_atom_site_label_1
_geom_bond_atom_site_label_2
_geom_bond_distance
_geom_bond_site_symmetry_2
I1 C10 2.19(3) .
I1 C10D 2.21(3) .
N1 C1 1.458(12) .
N1 C2 1.486(12) .
N1 C4 1.479(11) .
O1 C3 1.390(12) .
O1 C9 1.411(14) 6_657
O2 C6 1.411(12) .
O2 C5 1.423(13) .
O3 C8 1.395(11) .
O3 C7 1.420(13) .
F1 F1D 0.68(2) .
F1 F7 0.63(3) .
F1 C10 1.29(3) .
F1 C10D 1.42(3) .
F1 F8 1.46(4) .
F1 F4 1.70(3) .
F1D F4 1.04(3) .
F1D C10D 1.22(3) .
F1D F7 1.29(4) .
F1D C10 1.44(3) .
F2 F8 0.99(3) 6_656
F2 F8 0.99(3) .
F2 C10 1.52(3) 6_656
F2 C10 1.52(3) .
F2 F7 1.76(5) 6_656
F2 F7 1.76(5) .
F4 F6 0.88(2) .
F4 C10D 1.27(3) .
F4 F6 1.69(3) 6_656
F4 C10 1.87(3) .
F6 F6 0.86(3) 6_656
F6 C10D 1.44(3) .
F6 C10D 1.70(3) 6_656
F6 F4 1.69(3) 6_656
F7 F8 0.87(4) .
F7 C10 1.24(4) .
F7 C10D 1.65(4) .
F8 C10 1.26(4) .
F8 F8 1.93(6) 6_656
C1 C3 1.507(15) .
C2 C7 1.516(13) .
C4 C5 1.484(13) .
C6 C6 1.52(2) 6_657
C8 C9 1.523(14) .
C9 O1 1.411(14) 6_657
C10 C10D 0.69(3) .
C10 C10 1.36(5) 6_656
C10 C10D 1.48(3) 6_656
C10D C10D 1.26(5) 6_656
C10D C10 1.48(3) 6_656
C10D F6 1.70(3) 6_656
